data_2209757
loop_
_publ_author_name
'Li, Yan-Ping'
'Yang, Pin'

_publ_section_title
;
 Cocrystal of 2-(1<i>H</i>-imidazol-2-yl)-1<i>H</i>-imidazolium
 chloride and 4-aminobenzoic acid
;
_journal_coeditor_code BT2117
_journal_issue 8
_journal_name_full 'Acta Crystallographica Section E'
_journal_page_first o3223
_journal_page_last o3224
_journal_paper_doi 10.1107/S1600536806025773
_journal_volume 62
_journal_year 2006
_chemical_formula_iupac 'C6 H7 N4 +, Cl -, C7 H7 N O2'
_chemical_formula_moiety 'C6 H7 N4 +, Cl -, C7 H7 N O2'
_chemical_formula_sum 'C13 H14 Cl N5 O2'
_chemical_formula_weight 307.74
_chemical_name_systematic
;
2-(2-1H-imidazolyl)-1H-imidazolium chloride 4-aminobenzoic acid solvate
;
_space_group_IT_number 14
_symmetry_cell_setting monoclinic
_symmetry_space_group_name_Hall '-P 2yn'
_symmetry_space_group_name_H-M 'P 1 21/n 1'
_atom_sites_solution_hydrogens geom
_atom_sites_solution_primary direct
_atom_sites_solution_secondary difmap
_audit_creation_method SHELXL-97
_cell_angle_alpha 90.00
_cell_angle_beta 91.376(3)
_cell_angle_gamma 90.00
_cell_formula_units_Z 4
_cell_length_a 10.560(2)
_cell_length_b 11.408(3)
_cell_length_c 11.843(3)
_cell_measurement_reflns_used 2022
_cell_measurement_temperature 298(2)
_cell_measurement_theta_max 23.643
_cell_measurement_theta_min 2.742
_cell_volume 1426.3(6)
_computing_cell_refinement SMART
_computing_data_collection 'SMART (Bruker, 2000)'
_computing_data_reduction 'SAINT (Bruker, 2000)'
_computing_molecular_graphics 'SHELXTL (Bruker, 2000)'
_computing_publication_material SHELXTL
_computing_structure_refinement 'SHELXL97 (Sheldrick, 1997)'
_computing_structure_solution 'SHELXS97 (Sheldrick, 1997)'
_diffrn_ambient_temperature 298(2)
_diffrn_measured_fraction_theta_full 0.998
_diffrn_measured_fraction_theta_max 0.998
_diffrn_measurement_device_type 'Bruker SMART CCD area-detector'
_diffrn_measurement_method '\f and \w'
_diffrn_radiation_monochromator graphite
_diffrn_radiation_source 'fine-focus sealed tube'
_diffrn_radiation_type MoK\a
_diffrn_radiation_wavelength 0.71073
_diffrn_reflns_av_R_equivalents 0.0208
_diffrn_reflns_av_sigmaI/netI 0.0388
_diffrn_reflns_limit_h_max 12
_diffrn_reflns_limit_h_min -11
_diffrn_reflns_limit_k_max 13
_diffrn_reflns_limit_k_min -6
_diffrn_reflns_limit_l_max 14
_diffrn_reflns_limit_l_min -13
_diffrn_reflns_number 5717
_diffrn_reflns_theta_full 25.01
_diffrn_reflns_theta_max 25.01
_diffrn_reflns_theta_min 2.48
_exptl_absorpt_coefficient_mu 0.280
_exptl_absorpt_correction_type none
_exptl_crystal_colour colorless
_exptl_crystal_density_diffrn 1.433
_exptl_crystal_density_method 'not measured'
_exptl_crystal_description block
_exptl_crystal_F_000 640
_exptl_crystal_size_max 0.40
_exptl_crystal_size_mid 0.30
_exptl_crystal_size_min 0.20
_refine_diff_density_max 0.168
_refine_diff_density_min -0.375
_refine_ls_extinction_method none
_refine_ls_goodness_of_fit_ref 1.030
_refine_ls_hydrogen_treatment mixed
_refine_ls_matrix_type full
_refine_ls_number_parameters 214
_refine_ls_number_reflns 2519
_refine_ls_number_restraints 0
_refine_ls_restrained_S_all 1.030
_refine_ls_R_factor_all 0.0516
_refine_ls_R_factor_gt 0.0426
_refine_ls_shift/su_max 0.000
_refine_ls_shift/su_mean 0.000
_refine_ls_structure_factor_coef Fsqd
_refine_ls_weighting_details 'calc w=1/[\s^2^(Fo^2^)+(0.0364P)^2^+0.5653P] where P=(Fo^2^+2Fc^2^)/3'
_refine_ls_weighting_scheme calc
_refine_ls_wR_factor_gt 0.1003
_refine_ls_wR_factor_ref 0.1044
_reflns_number_gt 2112
_reflns_number_total 2519
_reflns_threshold_expression I>2\s(I)
_cod_data_source_file bt2117.cif
_cod_data_source_block I
_cod_depositor_comments
;
The following automatic conversions were performed:
'_symmetry_cell_setting' value 'Monoclinic' changed to 'monoclinic'
according to '/home/saulius/struct/CIF-dictionaries/cif_core.dic'
dictionary named 'cif_core.dic' version 2.4.1 from 2010-06-29.

Automatic conversion script
Id: cif_fix_enum 1527 2010-12-29 10:47:43Z saulius 

The following automatic conversions were performed:

'_symmetry_cell_setting' value 'Monoclinic' changed to 'monoclinic'
according to /home/saulius/struct/CIF-dictionaries/cif_core.dic
dictionary named 'cif_core.dic' version 2.4.1 from 2010-06-29.

Automatic conversion script
Id: cif_fix_values 1715 2011-07-08 13:25:40Z adriana 
;
_cod_original_sg_symbol_H-M 'P 21/n '
_cod_database_code 2209757
_cod_database_fobs_code 2209757

loop_
_symmetry_equiv_pos_as_xyz
'x, y, z'
'-x+1/2, y+1/2, -z+1/2'
'-x, -y, -z'
'x-1/2, -y-1/2, z-1/2'

loop_
_atom_site_type_symbol
_atom_site_label
_atom_site_fract_x
_atom_site_fract_y
_atom_site_fract_z
_atom_site_U_iso_or_equiv
_atom_site_adp_type
_atom_site_calc_flag
_atom_site_refinement_flags
_atom_site_occupancy
C C1 0.2686(2) 0.3923(2) 0.29763(17) 0.0541(6) Uani d . 1
H H1 0.3318 0.4194 0.2509 0.065 Uiso calc R 1
C C2 0.1840(2) 0.3083(2) 0.27285(17) 0.0518(5) Uani d . 1
H H2 0.1775 0.2659 0.2059 0.062 Uiso calc R 1
C C3 0.14699(18) 0.37191(17) 0.44317(15) 0.0404(4) Uani d . 1
C C4 0.09001(17) 0.38825(16) 0.55153(15) 0.0394(4) Uani d . 1
C C5 -0.02734(19) 0.36929(19) 0.69409(17) 0.0489(5) Uani d . 1
H H4 -0.0898 0.3424 0.7417 0.059 Uiso calc R 1
C C6 0.05546(19) 0.45546(18) 0.71960(16) 0.0475(5) Uani d . 1
H H5 0.0608 0.4983 0.7863 0.057 Uiso calc R 1
C C7 0.70785(18) 0.47599(17) 0.06696(15) 0.0421(5) Uani d . 1
C C8 0.68839(18) 0.40530(17) 0.16058(16) 0.0421(5) Uani d . 1
H H8 0.6249 0.4248 0.2103 0.051 Uiso calc R 1
C C9 0.76019(18) 0.30818(17) 0.18110(16) 0.0428(5) Uani d . 1
H H9 0.7451 0.2625 0.2444 0.051 Uiso calc R 1
C C10 0.85653(18) 0.27636(17) 0.10784(16) 0.0415(5) Uani d . 1
C C11 0.8775(2) 0.34832(19) 0.01474(16) 0.0490(5) Uani d . 1
H H10 0.9422 0.3301 -0.0343 0.059 Uiso calc R 1
C C12 0.8043(2) 0.44527(19) -0.00526(16) 0.0489(5) Uani d . 1
H H11 0.8192 0.4915 -0.0682 0.059 Uiso calc R 1
C C13 0.63075(19) 0.58109(18) 0.04989(16) 0.0449(5) Uani d . 1
Cl Cl1 0.65204(7) 0.36805(6) 0.45551(6) 0.0826(3) Uani d . 1
N N1 0.24484(17) 0.43111(17) 0.40441(14) 0.0483(4) Uani d . 1
N N2 0.10882(17) 0.29638(16) 0.36490(14) 0.0457(4) Uani d . 1
N N3 -0.00648(15) 0.32710(15) 0.58852(13) 0.0443(4) Uani d . 1
N N4 0.12966(16) 0.46719(15) 0.62832(13) 0.0433(4) Uani d . 1
N N5 0.9262(2) 0.17902(18) 0.12744(19) 0.0579(5) Uani d . 1
O O1 0.55970(15) 0.61750(13) 0.12334(12) 0.0584(4) Uani d . 1
O O2 0.63948(16) 0.63233(14) -0.04740(12) 0.0608(4) Uani d . 1
H H6 0.193(2) 0.516(2) 0.6190(18) 0.059(7) Uiso d . 1
H H3 0.050(2) 0.246(2) 0.3714(19) 0.059(7) Uiso d . 1
H H13 0.914(2) 0.137(2) 0.186(2) 0.064(7) Uiso d . 1
H H14 0.976(2) 0.158(2) 0.082(2) 0.057(7) Uiso d . 1
H H12 0.589(3) 0.705(3) -0.052(2) 0.100(10) Uiso d . 1
H H7 0.286(2) 0.492(2) 0.440(2) 0.072(8) Uiso d . 1

loop_
_atom_site_aniso_label
_atom_site_aniso_U_11
_atom_site_aniso_U_22
_atom_site_aniso_U_33
_atom_site_aniso_U_12
_atom_site_aniso_U_13
_atom_site_aniso_U_23
C1 0.0568(13) 0.0629(14) 0.0431(11) -0.0005(11) 0.0155(10) -0.0017(10)
C2 0.0566(13) 0.0574(13) 0.0419(11) 0.0015(11) 0.0092(9) -0.0082(10)
C3 0.0433(11) 0.0404(10) 0.0376(10) 0.0009(9) 0.0030(8) 0.0022(8)
C4 0.0396(10) 0.0401(10) 0.0386(10) 0.0005(9) 0.0009(8) 0.0019(8)
C5 0.0476(12) 0.0573(13) 0.0425(11) -0.0092(10) 0.0124(9) -0.0016(9)
C6 0.0514(12) 0.0535(13) 0.0379(10) -0.0053(10) 0.0082(9) -0.0057(9)
C7 0.0449(10) 0.0434(11) 0.0380(10) 0.0032(9) -0.0011(8) -0.0035(8)
C8 0.0397(10) 0.0436(11) 0.0432(11) -0.0008(9) 0.0058(8) -0.0050(9)
C9 0.0470(11) 0.0415(11) 0.0401(10) -0.0032(9) 0.0062(8) 0.0003(9)
C10 0.0448(11) 0.0398(11) 0.0396(10) 0.0025(9) -0.0007(8) -0.0049(8)
C11 0.0518(12) 0.0564(13) 0.0393(11) 0.0094(10) 0.0107(9) -0.0015(9)
C12 0.0584(13) 0.0520(12) 0.0365(10) 0.0064(10) 0.0065(9) 0.0025(9)
C13 0.0508(12) 0.0452(11) 0.0386(11) 0.0021(10) -0.0017(9) -0.0051(9)
Cl1 0.0954(5) 0.0776(5) 0.0767(4) -0.0445(4) 0.0439(4) -0.0270(3)
N1 0.0522(10) 0.0506(10) 0.0426(9) -0.0075(9) 0.0096(8) -0.0028(8)
N2 0.0480(10) 0.0469(10) 0.0426(9) -0.0036(9) 0.0047(8) -0.0033(8)
N3 0.0439(9) 0.0469(10) 0.0422(9) -0.0060(8) 0.0060(7) -0.0010(8)
N4 0.0443(9) 0.0428(9) 0.0431(9) -0.0076(8) 0.0062(7) -0.0026(7)
N5 0.0652(13) 0.0573(12) 0.0518(12) 0.0215(10) 0.0166(10) 0.0073(10)
O1 0.0690(10) 0.0597(10) 0.0470(8) 0.0216(8) 0.0089(7) -0.0001(7)
O2 0.0826(12) 0.0570(10) 0.0431(8) 0.0258(9) 0.0098(8) 0.0060(7)

loop_
_atom_type_symbol
_atom_type_description
_atom_type_scat_dispersion_real
_atom_type_scat_dispersion_imag
_atom_type_scat_source
C C 0.0033 0.0016 'International Tables Vol C Tables 4.2.6.8 and 6.1.1.4'
H H 0.0000 0.0000 'International Tables Vol C Tables 4.2.6.8 and 6.1.1.4'
N N 0.0061 0.0033 'International Tables Vol C Tables 4.2.6.8 and 6.1.1.4'
O O 0.0106 0.0060 'International Tables Vol C Tables 4.2.6.8 and 6.1.1.4'
Cl Cl 0.1484 0.1585 'International Tables Vol C Tables 4.2.6.8 and 6.1.1.4'

loop_
_geom_angle_atom_site_label_1
_geom_angle_atom_site_label_2
_geom_angle_atom_site_label_3
_geom_angle
_geom_angle_publ_flag
C2 C1 N1 107.35(19) y
C2 C1 H1 126.3 ?
N1 C1 H1 126.3 ?
C1 C2 N2 107.02(18) y
C1 C2 H2 126.5 ?
N2 C2 H2 126.5 ?
N2 C3 N1 108.44(17) y
N2 C3 C4 125.57(18) y
N1 C3 C4 125.98(18) y
N3 C4 N4 111.19(17) y
N3 C4 C3 124.71(17) y
N4 C4 C3 124.09(17) y
C6 C5 N3 110.23(17) y
C6 C5 H4 124.9 ?
N3 C5 H4 124.9 ?
C5 C6 N4 106.12(18) y
C5 C6 H5 126.9 ?
N4 C6 H5 126.9 ?
C8 C7 C12 117.96(18) ?
C8 C7 C13 119.60(17) ?
C12 C7 C13 122.40(18) ?
C9 C8 C7 121.48(18) ?
C9 C8 H8 119.3 ?
C7 C8 H8 119.3 ?
C8 C9 C10 120.68(18) ?
C8 C9 H9 119.7 ?
C10 C9 H9 119.7 ?
N5 C10 C11 121.55(19) y
N5 C10 C9 120.53(19) y
C11 C10 C9 117.92(18) y
C12 C11 C10 120.82(19) ?
C12 C11 H10 119.6 ?
C10 C11 H10 119.6 ?
C11 C12 C7 121.14(19) ?
C11 C12 H11 119.4 ?
C7 C12 H11 119.4 ?
O1 C13 O2 122.12(19) y
O1 C13 C7 121.66(18) y
O2 C13 C7 116.20(18) y
C3 N1 C1 108.47(19) y
C3 N1 H7 126.4(15) ?
C1 N1 H7 124.9(15) ?
C3 N2 C2 108.71(18) y
C3 N2 H3 126.0(16) ?
C2 N2 H3 125.2(16) ?
C4 N3 C5 105.15(16) y
C4 N4 C6 107.31(17) y
C4 N4 H6 124.5(15) ?
C6 N4 H6 128.2(15) ?
C10 N5 H13 120.4(16) ?
C10 N5 H14 119.9(17) ?
H13 N5 H14 120(2) ?
C13 O2 H12 111.9(17) ?

loop_
_geom_bond_atom_site_label_1
_geom_bond_atom_site_label_2
_geom_bond_distance
_geom_bond_publ_flag
C1 C2 1.338(3) y
C1 N1 1.369(3) y
C1 H1 0.9300 ?
C2 N2 1.371(3) y
C2 H2 0.9300 ?
C3 N2 1.322(3) y
C3 N1 1.326(3) y
C3 C4 1.442(3) y
C4 N3 1.318(2) y
C4 N4 1.340(2) y
C5 C6 1.345(3) y
C5 N3 1.362(2) y
C5 H4 0.9300 ?
C6 N4 1.357(2) y
C6 H5 0.9300 ?
C7 C8 1.390(3) ?
C7 C12 1.391(3) ?
C7 C13 1.461(3) ?
C8 C9 1.361(3) ?
C8 H8 0.9300 ?
C9 C10 1.401(3) ?
C9 H9 0.9300 ?
C10 N5 1.349(3) y
C10 C11 1.397(3) ?
C11 C12 1.367(3) ?
C11 H10 0.9300 ?
C12 H11 0.9300 ?
C13 O1 1.234(2) y
C13 O2 1.297(2) y
N1 H7 0.92(3) ?
N2 H3 0.85(2) ?
N4 H6 0.88(2) ?
N5 H13 0.86(3) ?
N5 H14 0.80(2) ?
O2 H12 0.98(3) ?

loop_
_geom_hbond_atom_site_label_D
_geom_hbond_atom_site_label_H
_geom_hbond_atom_site_label_A
_geom_hbond_site_symmetry_A
_geom_hbond_distance_DH
_geom_hbond_distance_HA
_geom_hbond_distance_DA
_geom_hbond_angle_DHA
_geom_hbond_publ_flag
N1 H7 Cl1 3_666 0.92(3) 2.11(3) 3.017(2) 168(2) y
O2 H12 N3 2 0.98(3) 1.70(3) 2.667(2) 168(3) y
N5 H14 Cl1 4_665 0.80(2) 2.43(3) 3.218(2) 168(2) y
N5 H13 O1 2_645 0.86(3) 2.27(3) 3.034(3) 147(2) y
N2 H3 O1 2_545 0.85(2) 1.87(2) 2.713(2) 171(2) y
N4 H6 Cl1 3_666 0.88(2) 2.30(2) 3.1532(19) 165(2) y

loop_
_cod_related_entry_id
_cod_related_entry_database
_cod_related_entry_code
1 ChemSpider 30655010
